data_4066221
loop_
_publ_author_name
'Chen, Shuli'
'Ng, Joseph Kok-Peng'
'Pullarkat, Sumod A.'
'Liu, Fengli'
'Li, Yongxin'
'Leung, Pak-Hing'

_publ_section_title
;
 Asymmetric Synthesis of New Diphosphines and Pyridylphosphines via a
 Kinetic Resolution Process Promoted and Controlled by a Chiral
 Palladacycle
;
_journal_issue 15
_journal_name_full Organometallics
_journal_page_first 3374
_journal_paper_doi 10.1021/om100358g
_journal_volume 29
_journal_year 2010
_chemical_absolute_configuration ad
_chemical_formula_moiety 'C15.50 H19 Cl3 N P Pd, C0.5 H Cl'
_chemical_formula_sum 'C15.5 H19 Cl3 N P Pd'
_chemical_formula_weight 463.04
_chemical_name_systematic
;

 ?

;
_space_group_IT_number 96
_symmetry_cell_setting tetragonal
_symmetry_space_group_name_Hall 'P 4nw 2abw'
_symmetry_space_group_name_H-M 'P 43 21 2'
_atom_sites_solution_hydrogens geom
_atom_sites_solution_primary direct
_atom_sites_solution_secondary difmap
_audit_creation_method SHELXL-97
_cell_angle_alpha 90.00
_cell_angle_beta 90.00
_cell_angle_gamma 90.00
_cell_formula_units_Z 8
_cell_length_a 8.5216(2)
_cell_length_b 8.5216(2)
_cell_length_c 49.3018(17)
_cell_measurement_reflns_used 9887
_cell_measurement_temperature 173(2)
_cell_measurement_theta_max 33.03
_cell_measurement_theta_min 2.43
_cell_volume 3580.18(17)
_computing_cell_refinement 'Bruker SMART'
_computing_data_collection 'Bruker SMART'
_computing_data_reduction 'Bruker SAINT'
_computing_molecular_graphics 'Bruker SHELXTL'
_computing_publication_material 'Bruker SHELXTL'
_computing_structure_refinement 'SHELXL-97 (Sheldrick, 1997)'
_computing_structure_solution 'SHELXS-97 (Sheldrick, 1990)'
_diffrn_ambient_temperature 173(2)
_diffrn_measured_fraction_theta_full 0.999
_diffrn_measured_fraction_theta_max 0.999
_diffrn_measurement_device_type 'CCD area detector'
_diffrn_measurement_method 'phi and omega scans'
_diffrn_radiation_monochromator graphite
_diffrn_radiation_source 'fine-focus sealed tube'
_diffrn_radiation_type MoK\a
_diffrn_radiation_wavelength 0.71073
_diffrn_reflns_av_R_equivalents 0.0387
_diffrn_reflns_av_sigmaI/netI 0.0207
_diffrn_reflns_limit_h_max 11
_diffrn_reflns_limit_h_min -11
_diffrn_reflns_limit_k_max 11
_diffrn_reflns_limit_k_min -11
_diffrn_reflns_limit_l_max 69
_diffrn_reflns_limit_l_min -68
_diffrn_reflns_number 47152
_diffrn_reflns_theta_full 30.00
_diffrn_reflns_theta_max 30.00
_diffrn_reflns_theta_min 1.65
_exptl_absorpt_coefficient_mu 1.567
_exptl_absorpt_correction_T_max 0.6954
_exptl_absorpt_correction_T_min 0.6507
_exptl_absorpt_correction_type multi-scan
_exptl_absorpt_process_details sadabs
_exptl_crystal_colour yellow
_exptl_crystal_density_diffrn 1.718
_exptl_crystal_density_method 'not measured'
_exptl_crystal_description pyrimidal
_exptl_crystal_F_000 1848
_exptl_crystal_size_max 0.30
_exptl_crystal_size_mid 0.30
_exptl_crystal_size_min 0.25
_refine_diff_density_max 0.952
_refine_diff_density_min -1.981
_refine_diff_density_rms 0.174
_refine_ls_abs_structure_details 'Flack H D (1983), Acta Cryst. A39, 876-881'
_refine_ls_abs_structure_Flack 0.06(7)
_refine_ls_extinction_method none
_refine_ls_goodness_of_fit_ref 1.290
_refine_ls_hydrogen_treatment constr
_refine_ls_matrix_type full
_refine_ls_number_parameters 196
_refine_ls_number_reflns 5203
_refine_ls_number_restraints 61
_refine_ls_restrained_S_all 1.288
_refine_ls_R_factor_all 0.0534
_refine_ls_R_factor_gt 0.0522
_refine_ls_shift/su_max 0.002
_refine_ls_shift/su_mean 0.000
_refine_ls_structure_factor_coef Fsqd
_refine_ls_weighting_details 'calc w=1/[\s^2^(Fo^2^)+(0.0380P)^2^+16.4502P] where P=(Fo^2^+2Fc^2^)/3'
_refine_ls_weighting_scheme calc
_refine_ls_wR_factor_gt 0.1308
_refine_ls_wR_factor_ref 0.1358
_reflns_number_gt 5127
_reflns_number_total 5203
_reflns_threshold_expression >2sigma(I)
_cod_data_source_file om100358g_si_001.cif
_cod_data_source_block leung297
_cod_depositor_comments
;
The following automatic conversions were performed:

'_symmetry_cell_setting' value 'Tetragonal' changed to 'tetragonal'
according to /home/saulius/struct/CIF-dictionaries/cif_core.dic
dictionary named 'cif_core.dic' version 2.4.1 from 2010-06-29.

Automatic conversion script
Id: cif_fix_values 1715 2011-07-08 13:25:40Z adriana 
;
_cod_original_sg_symbol_H-M P4(3)2(1)2
_cod_original_formula_sum 'C15.50 H19 Cl3 N P Pd'
_cod_database_code 4066221

loop_
_symmetry_equiv_pos_as_xyz
'x, y, z'
'-x, -y, z+1/2'
'-y+1/2, x+1/2, z+3/4'
'y+1/2, -x+1/2, z+1/4'
'-x+1/2, y+1/2, -z+3/4'
'x+1/2, -y+1/2, -z+1/4'
'y, x, -z'
'-y, -x, -z+1/2'

loop_
_atom_site_label
_atom_site_type_symbol
_atom_site_fract_x
_atom_site_fract_y
_atom_site_fract_z
_atom_site_U_iso_or_equiv
_atom_site_adp_type
_atom_site_occupancy
_atom_site_symmetry_multiplicity
_atom_site_calc_flag
_atom_site_refinement_flags
Pd1 Pd 0.48471(5) 1.02206(4) 0.555725(7) 0.02385(10) Uani 1 1 d .
C1 C 0.5661(13) 1.2993(8) 0.60473(15) 0.056(2) Uani 1 1 d .
H1A H 0.4594 1.2854 0.6123 0.067 Uiso 1 1 calc R
H1B H 0.6372 1.3271 0.6199 0.067 Uiso 1 1 calc R
C2 C 0.5639(15) 1.4340(10) 0.58415(19) 0.070(3) Uani 1 1 d .
H2A H 0.6637 1.4363 0.5743 0.105 Uiso 1 1 calc R
H2B H 0.5491 1.5338 0.5937 0.105 Uiso 1 1 calc R
H2C H 0.4775 1.4182 0.5713 0.105 Uiso 1 1 calc R
C3 C 0.6528(9) 0.9803(7) 0.61746(11) 0.0347(13) Uani 1 1 d .
C4 C 0.6166(10) 1.0184(10) 0.64338(13) 0.0471(17) Uani 1 1 d .
H4 H 0.5774 1.1206 0.6471 0.056 Uiso 1 1 calc R
C5 C 0.6343(13) 0.9159(11) 0.66441(16) 0.064(3) Uani 1 1 d .
H5 H 0.6112 0.9492 0.6824 0.077 Uiso 1 1 calc R
C6 C 0.6844(12) 0.7670(10) 0.66004(16) 0.054(2) Uani 1 1 d .
H6 H 0.6820 0.6921 0.6743 0.065 Uiso 1 1 calc R
C7 C 0.7386(13) 0.7255(11) 0.63484(19) 0.066(3) Uani 1 1 d .
H7 H 0.7858 0.6260 0.6319 0.080 Uiso 1 1 calc R
C8 C 0.7228(14) 0.8324(12) 0.61390(15) 0.067(3) Uani 1 1 d .
H8 H 0.7607 0.8047 0.5964 0.080 Uiso 1 1 calc R
C9 C 0.8275(10) 1.1491(12) 0.57749(14) 0.053(2) Uani 1 1 d U
H9A H 0.8576 1.2587 0.5817 0.064 Uiso 1 1 calc R
H9B H 0.9009 1.0788 0.5872 0.064 Uiso 1 1 calc R
C10 C 0.8436(10) 1.1214(12) 0.54657(13) 0.058(3) Uani 1 1 d U
H10A H 0.7654 1.1860 0.5368 0.070 Uiso 1 1 calc R
H10B H 0.9495 1.1538 0.5405 0.070 Uiso 1 1 calc R
C11 C 0.8185(7) 0.9521(11) 0.54007(11) 0.0416(18) Uani 1 1 d U
C12 C 0.9412(8) 0.8554(15) 0.53156(15) 0.061(3) Uani 1 1 d U
H12 H 1.0440 0.8967 0.5294 0.074 Uiso 1 1 calc R
C13 C 0.9120(10) 0.7012(15) 0.52630(13) 0.065(3) Uani 1 1 d U
H13 H 0.9948 0.6357 0.5201 0.078 Uiso 1 1 calc R
C14 C 0.7626(10) 0.6378(11) 0.52988(12) 0.052(2) Uani 1 1 d U
H14 H 0.7417 0.5300 0.5266 0.062 Uiso 1 1 calc R
C15 C 0.6460(8) 0.7399(8) 0.53848(10) 0.0310(13) Uani 1 1 d U
H15 H 0.5426 0.7006 0.5409 0.037 Uiso 1 1 calc R
C16 C 0.3305(7) 0.3305(7) 0.5000 0.0323(18) Uani 1 2 d S
H16A H 0.3021 0.2627 0.5155 0.039 Uiso 0.50 1 calc PR
H16B H 0.2627 0.3021 0.4845 0.039 Uiso 0.50 1 calc PR
Cl1 Cl 0.2674(2) 1.1487(2) 0.57217(3) 0.0426(4) Uani 1 1 d .
Cl2 Cl 0.34100(16) 0.92775(16) 0.51810(3) 0.0273(3) Uani 1 1 d .
Cl3 Cl 0.30128(19) 0.5296(2) 0.50865(4) 0.0438(4) Uani 1 1 d .
N1 N 0.6736(6) 0.8918(6) 0.54344(9) 0.0270(10) Uani 1 1 d U
P1 P 0.6310(2) 1.11427(19) 0.58965(3) 0.0331(3) Uani 1 1 d .

loop_
_atom_site_aniso_label
_atom_site_aniso_U_11
_atom_site_aniso_U_22
_atom_site_aniso_U_33
_atom_site_aniso_U_23
_atom_site_aniso_U_13
_atom_site_aniso_U_12
Pd1 0.0276(2) 0.02381(18) 0.02015(16) -0.00108(13) 0.00175(12) -0.00491(13)
C1 0.108(8) 0.024(3) 0.035(4) -0.004(3) -0.026(4) -0.001(4)
C2 0.119(9) 0.033(4) 0.057(5) 0.009(4) -0.034(6) -0.013(5)
C3 0.062(4) 0.023(2) 0.019(2) 0.011(2) 0.000(2) -0.001(3)
C4 0.072(5) 0.042(4) 0.028(3) 0.003(3) 0.007(3) 0.006(4)
C5 0.097(8) 0.065(6) 0.031(4) 0.013(4) 0.004(4) 0.007(5)
C6 0.081(6) 0.043(4) 0.039(4) 0.014(3) -0.004(4) 0.001(4)
C7 0.095(8) 0.046(5) 0.058(5) 0.005(4) -0.024(5) 0.014(5)
C8 0.109(8) 0.065(6) 0.026(3) -0.001(4) -0.007(4) 0.025(5)
C9 0.056(5) 0.078(6) 0.026(3) 0.007(3) -0.014(3) -0.039(4)
C10 0.045(4) 0.104(7) 0.025(3) 0.024(4) -0.014(3) -0.050(5)
C11 0.025(3) 0.091(6) 0.009(2) 0.009(3) -0.0025(18) -0.013(3)
C12 0.023(3) 0.133(8) 0.028(3) 0.007(4) -0.003(3) 0.011(4)
C13 0.042(4) 0.136(8) 0.017(3) 0.002(4) 0.004(3) 0.052(5)
C14 0.062(5) 0.076(5) 0.018(3) -0.010(3) -0.005(3) 0.045(4)
C15 0.033(3) 0.048(4) 0.013(2) -0.005(2) -0.004(2) 0.011(3)
C16 0.023(2) 0.023(2) 0.051(5) -0.004(2) 0.004(2) 0.004(3)
Cl1 0.0515(10) 0.0380(8) 0.0383(8) -0.0048(7) 0.0112(7) 0.0113(7)
Cl2 0.0242(6) 0.0284(6) 0.0293(6) -0.0029(5) -0.0064(5) -0.0010(5)
Cl3 0.0337(7) 0.0330(7) 0.0648(11) -0.0125(8) -0.0034(7) 0.0041(6)
N1 0.022(2) 0.043(3) 0.0165(18) -0.0009(18) -0.0022(16) -0.0002(18)
P1 0.0557(11) 0.0273(8) 0.0162(6) 0.0003(5) -0.0056(6) -0.0095(6)

loop_
_atom_type_symbol
_atom_type_description
_atom_type_scat_dispersion_real
_atom_type_scat_dispersion_imag
_atom_type_scat_source
C C 0.0033 0.0016 'International Tables Vol C Tables 4.2.6.8 and 6.1.1.4'
H H 0.0000 0.0000 'International Tables Vol C Tables 4.2.6.8 and 6.1.1.4'
N N 0.0061 0.0033 'International Tables Vol C Tables 4.2.6.8 and 6.1.1.4'
P P 0.1023 0.0942 'International Tables Vol C Tables 4.2.6.8 and 6.1.1.4'
Cl Cl 0.1484 0.1585 'International Tables Vol C Tables 4.2.6.8 and 6.1.1.4'
Pd Pd -0.9988 1.0072 'International Tables Vol C Tables 4.2.6.8 and 6.1.1.4'

loop_
_geom_angle_atom_site_label_1
_geom_angle_atom_site_label_2
_geom_angle_atom_site_label_3
_geom_angle
_geom_angle_site_symmetry_1
N1 Pd1 P1 88.47(14) .
N1 Pd1 Cl1 174.59(15) .
P1 Pd1 Cl1 91.17(7) .
N1 Pd1 Cl2 89.48(13) .
P1 Pd1 Cl2 176.85(6) .
Cl1 Pd1 Cl2 91.10(6) .
C2 C1 P1 112.4(6) .
C4 C3 C8 115.4(6) .
C4 C3 P1 123.0(5) .
C8 C3 P1 121.3(5) .
C3 C4 C5 122.6(8) .
C6 C5 C4 120.9(8) .
C5 C6 C7 119.4(8) .
C6 C7 C8 118.3(9) .
C7 C8 C3 122.6(8) .
C10 C9 P1 112.6(5) .
C11 C10 C9 110.2(6) .
N1 C11 C12 119.9(9) .
N1 C11 C10 118.2(7) .
C12 C11 C10 121.8(8) .
C13 C12 C11 119.3(8) .
C12 C13 C14 121.1(7) .
C15 C14 C13 116.7(9) .
N1 C15 C14 122.4(7) .
Cl3 C16 Cl3 109.2(5) 7_556
C15 N1 C11 120.5(6) .
C15 N1 Pd1 116.1(4) .
C11 N1 Pd1 123.4(5) .
C3 P1 C9 105.2(4) .
C3 P1 C1 105.6(3) .
C9 P1 C1 105.9(5) .
C3 P1 Pd1 114.0(2) .
C9 P1 Pd1 109.1(2) .
C1 P1 Pd1 116.1(3) .

loop_
_geom_bond_atom_site_label_1
_geom_bond_atom_site_label_2
_geom_bond_distance
_geom_bond_site_symmetry_2
Pd1 N1 2.047(5) .
Pd1 P1 2.2292(15) .
Pd1 Cl1 2.2918(17) .
Pd1 Cl2 2.3637(13) .
C1 C2 1.532(11) .
C1 P1 1.828(8) .
C3 C4 1.354(9) .
C3 C8 1.406(11) .
C3 P1 1.794(5) .
C4 C5 1.364(10) .
C5 C6 1.355(12) .
C6 C7 1.372(12) .
C7 C8 1.383(12) .
C9 C10 1.548(10) .
C9 P1 1.803(8) .
C10 C11 1.494(13) .
C11 N1 1.347(8) .
C11 C12 1.396(12) .
C12 C13 1.363(15) .
C13 C14 1.394(15) .
C14 C15 1.387(8) .
C15 N1 1.338(9) .
C16 Cl3 1.767(5) 7_556
C16 Cl3 1.767(5) .
